data_7033645
loop_
_publ_author_name
'Li, Xi-Li'
'Zhang, Zhiqiang'
'Zhang, Xue-Li'
'Kang, Jia-Long'
'Wang, Ai-Ling'
'Zhou, Liming'
'Fang, Shaoming'

_publ_section_title
;
 A pair of dinuclear Re(i) enantiomers: synthesis, crystal structures,
 chiroptical and ferroelectric properties.
;
_journal_issue 9
_journal_name_full 'Dalton transactions (Cambridge, England : 2003)'
_journal_page_first 4180
_journal_page_last 4185
_journal_paper_doi 10.1039/c4dt03884c
_journal_volume 44
_journal_year 2015
_chemical_absolute_configuration ad
_chemical_formula_moiety 'C34 H30 Cl2 N4 O6 Re2, 4(C H2 Cl2)'
_chemical_formula_sum 'C38 H38 Cl10 N4 O6 Re2'
_chemical_formula_weight 1373.62
_chemical_name_systematic
; 
 ? 
;
_space_group_IT_number 4
_symmetry_cell_setting monoclinic
_symmetry_space_group_name_Hall 'P 2yb'
_symmetry_space_group_name_H-M 'P 1 21 1'
_atom_sites_solution_hydrogens geom
_atom_sites_solution_primary direct
_atom_sites_solution_secondary difmap
_audit_creation_method SHELXL-97
_audit_update_record
;
2014-12-16 deposited with the CCDC.
2015-01-15 downloaded from the CCDC.
;
_cell_angle_alpha 90.00
_cell_angle_beta 93.697(6)
_cell_angle_gamma 90.00
_cell_formula_units_Z 2
_cell_length_a 11.6966(7)
_cell_length_b 10.4541(4)
_cell_length_c 19.4795(15)
_cell_measurement_reflns_used 5277
_cell_measurement_temperature 298(2)
_cell_measurement_theta_max 27.32
_cell_measurement_theta_min 2.56
_cell_volume 2376.9(2)
_computing_cell_refinement 'SAINT (Bruker, 2002)'
_computing_data_collection 'SMART (Bruker, 2002)'
_computing_data_reduction SAINT
_computing_molecular_graphics 'XP (Bruker, 2002)'
_computing_publication_material 'SHELXL-97 (Bruker, 2002)'
_computing_structure_refinement 'SHELXL-97 (Sheldrick, 1997)'
_computing_structure_solution 'SHELXS-97 (Sheldrick, 1997)'
_diffrn_ambient_temperature 298(2)
_diffrn_measured_fraction_theta_full 0.982
_diffrn_measured_fraction_theta_max 0.982
_diffrn_measurement_device_type 'Bruker APEX area-detector diffractometer'
_diffrn_measurement_method '\f and \w scans'
_diffrn_radiation_monochromator graphite
_diffrn_radiation_source 'fine-focus sealed tube'
_diffrn_radiation_type MoK\a
_diffrn_radiation_wavelength 0.71073
_diffrn_reflns_av_R_equivalents 0.0674
_diffrn_reflns_av_sigmaI/netI 0.0916
_diffrn_reflns_limit_h_max 13
_diffrn_reflns_limit_h_min -13
_diffrn_reflns_limit_k_max 12
_diffrn_reflns_limit_k_min -7
_diffrn_reflns_limit_l_max 23
_diffrn_reflns_limit_l_min -23
_diffrn_reflns_number 8793
_diffrn_reflns_theta_full 25.10
_diffrn_reflns_theta_max 25.10
_diffrn_reflns_theta_min 3.28
_exptl_absorpt_coefficient_mu 5.698
_exptl_absorpt_correction_T_max 0.3808
_exptl_absorpt_correction_T_min 0.2888
_exptl_absorpt_correction_type multi-scan
_exptl_absorpt_process_details 'SADABS (Bruker, 2002)'
_exptl_crystal_density_diffrn 1.919
_exptl_crystal_density_method 'not measured'
_exptl_crystal_description block
_exptl_crystal_F_000 1324
_exptl_crystal_size_max 0.29
_exptl_crystal_size_mid 0.25
_exptl_crystal_size_min 0.21
_refine_diff_density_max 2.477
_refine_diff_density_min -3.744
_refine_diff_density_rms 0.217
_refine_ls_abs_structure_details 'Flack H D (1983), Acta Cryst. A39, 876-881'
_refine_ls_abs_structure_Flack 0.01(3)
_refine_ls_extinction_method none
_refine_ls_goodness_of_fit_ref 1.069
_refine_ls_hydrogen_treatment constr
_refine_ls_matrix_type full
_refine_ls_number_parameters 544
_refine_ls_number_reflns 5728
_refine_ls_number_restraints 151
_refine_ls_restrained_S_all 1.058
_refine_ls_R_factor_all 0.0907
_refine_ls_R_factor_gt 0.0725
_refine_ls_shift/su_max 0.001
_refine_ls_shift/su_mean 0.001
_refine_ls_structure_factor_coef Fsqd
_refine_ls_weighting_details 'calc w=1/[\s^2^(Fo^2^)+(0.1082P)^2^+0.0000P] where P=(Fo^2^+2Fc^2^)/3'
_refine_ls_weighting_scheme calc
_refine_ls_wR_factor_gt 0.1754
_refine_ls_wR_factor_ref 0.1888
_reflns_number_gt 4636
_reflns_number_total 5728
_reflns_threshold_expression I>2\s(I)
_cod_data_source_file c4dt03884c2.cif
_cod_data_source_block R-1
_cod_depositor_comments
;
The following automatic conversions were performed:

'_symmetry_cell_setting' value 'Monoclinic' changed to 'monoclinic'
according to
/usr/data/users/saulius/crontab/automatic-downloads/rss-feeds/RSC/lib/dictionaries/cif_core.dic
dictionary named 'cif_core.dic' version 2.4.2 from
2011-04-26.

'_exptl_absorpt_correction_type' value 'Multi-scan'
changed to 'multi-scan' according to
/usr/data/users/saulius/crontab/automatic-downloads/rss-feeds/RSC/lib/dictionaries/cif_core.dic
dictionary named 'cif_core.dic' version 2.4.2 from 2011-04-26.

Automatic conversion script
Id: cif_fix_values 2935 2014-11-11 08:27:57Z andrius 

 Adding full bibliography for 7033645--7033646.cif.
;
_cod_original_sg_symbol_H-M 'P 21'
_cod_database_code 7033645

loop_
_symmetry_equiv_pos_as_xyz
'x, y, z'
'-x, y+1/2, -z'

loop_
_atom_site_label
_atom_site_type_symbol
_atom_site_fract_x
_atom_site_fract_y
_atom_site_fract_z
_atom_site_U_iso_or_equiv
_atom_site_adp_type
_atom_site_occupancy
_atom_site_symmetry_multiplicity
_atom_site_calc_flag
_atom_site_refinement_flags
Re1 Re 0.80073(7) 0.73463(6) 0.28738(4) 0.0400(2) Uani 1 1 d .
Re2 Re 0.24382(7) 0.99489(7) 0.22855(5) 0.0452(3) Uani 1 1 d .
Cl1 Cl 0.7523(9) 0.6655(11) 0.3995(6) 0.119(4) Uani 1 1 d .
Cl2 Cl 0.3045(10) 1.0489(11) 0.1157(7) 0.124(4) Uani 1 1 d .
Cl3 Cl 0.5022(11) 0.4666(17) 0.3351(7) 0.156(5) Uani 1 1 d .
Cl4 Cl 0.359(2) 0.657(2) 0.3857(13) 0.237(10) Uani 1 1 d .
Cl5 Cl 0.5352(12) 0.2827(14) 0.1866(10) 0.175(7) Uani 1 1 d .
Cl6 Cl 0.712(2) 0.129(3) 0.1593(13) 0.282(15) Uani 1 1 d .
Cl7 Cl 0.6143(16) 0.5815(16) 0.0815(7) 0.165(6) Uani 1 1 d .
Cl8 Cl 0.523(2) 0.829(2) 0.0512(9) 0.207(9) Uani 1 1 d .
Cl9 Cl 0.4221(17) 0.1618(18) 0.4281(9) 0.184(7) Uani 1 1 d .
Cl10 Cl 0.509(3) -0.080(3) 0.4621(9) 0.281(15) Uani 1 1 d .
O1 O 0.847(2) 0.825(3) 0.1534(13) 0.097(8) Uani 1 1 d U
O2 O 1.0510(15) 0.6589(19) 0.3142(9) 0.065(5) Uani 1 1 d U
O3 O 0.762(2) 0.472(3) 0.2226(11) 0.098(7) Uani 1 1 d U
O4 O 0.2924(16) 1.270(2) 0.2805(9) 0.073(6) Uani 1 1 d U
O5 O -0.0031(14) 1.084(3) 0.1889(14) 0.102(8) Uani 1 1 d .
O6 O 0.2002(13) 0.9145(17) 0.3485(9) 0.048(4) Uani 1 1 d U
N1 N 0.8065(17) 0.9267(17) 0.3294(10) 0.048(5) Uani 1 1 d .
N2 N 0.6298(15) 0.8072(18) 0.2697(9) 0.040(4) Uani 1 1 d U
N3 N 0.4143(13) 0.9210(15) 0.2484(8) 0.027(4) Uani 1 1 d .
N4 N 0.2379(14) 0.8017(17) 0.1910(9) 0.038(4) Uani 1 1 d .
C1 C 0.8298(13) 0.8321(16) 0.1879(9) 0.015(3) Uani 1 1 d U
C2 C 0.9601(19) 0.688(2) 0.3034(11) 0.038(5) Uani 1 1 d U
C3 C 0.7804(19) 0.568(2) 0.2482(11) 0.043(5) Uani 1 1 d U
C4 C 0.267(2) 1.165(3) 0.2555(14) 0.057(6) Uani 1 1 d U
C5 C 0.0957(16) 1.0431(19) 0.2074(10) 0.033(4) Uani 1 1 d U
C6 C 0.207(2) 0.945(3) 0.3198(14) 0.050(7) Uani 1 1 d U
C7 C 0.5423(16) 0.743(3) 0.2376(10) 0.041(4) Uani 1 1 d U
H7 H 0.5540 0.6602 0.2216 0.049 Uiso 1 1 calc R
C8 C 0.4338(16) 0.799(2) 0.2282(11) 0.042(5) Uani 1 1 d .
C9 C 0.5019(16) 0.983(3) 0.2798(10) 0.040(5) Uani 1 1 d U
H9 H 0.4912 1.0664 0.2940 0.048 Uiso 1 1 calc R
C10 C 0.6101(18) 0.9267(19) 0.2923(12) 0.042(5) Uani 1 1 d .
C11 C 0.7059(15) 0.998(2) 0.3261(12) 0.046(5) Uani 1 1 d .
C12 C 0.698(2) 1.115(3) 0.3567(12) 0.056(6) Uani 1 1 d U
H12 H 0.6288 1.1602 0.3540 0.067 Uiso 1 1 calc R
C13 C 0.7932(15) 1.166(2) 0.3916(13) 0.043(6) Uani 1 1 d .
C14 C 0.892(2) 1.095(2) 0.3960(12) 0.048(6) Uani 1 1 d .
C15 C 0.8970(15) 0.977(2) 0.3648(10) 0.037(5) Uani 1 1 d .
H15 H 0.9652 0.9309 0.3686 0.044 Uiso 1 1 calc R
C16 C 0.992(2) 1.159(3) 0.4329(15) 0.065(8) Uani 1 1 d .
H16 H 1.0617 1.1072 0.4377 0.078 Uiso 1 1 calc R
C17 C 0.948(2) 1.214(3) 0.5031(12) 0.063(7) Uani 1 1 d .
H17A H 0.8843 1.1679 0.5211 0.075 Uiso 1 1 calc R
H17B H 1.0078 1.2326 0.5384 0.075 Uiso 1 1 calc R
C18 C 0.914(2) 1.328(3) 0.4537(17) 0.068(8) Uani 1 1 d .
H18 H 0.9205 1.4120 0.4757 0.081 Uiso 1 1 calc R
C19 C 0.797(3) 1.303(4) 0.4165(18) 0.084(10) Uani 1 1 d U
H19A H 0.7369 1.3177 0.4476 0.100 Uiso 1 1 calc R
H19B H 0.7855 1.3609 0.3778 0.100 Uiso 1 1 calc R
C20 C 1.008(2) 1.294(2) 0.4158(16) 0.063(7) Uani 1 1 d .
C21 C 0.993(2) 1.318(3) 0.3313(15) 0.071(8) Uani 1 1 d .
H21A H 0.9305 1.2669 0.3122 0.107 Uiso 1 1 calc R
H21B H 1.0623 1.2929 0.3109 0.107 Uiso 1 1 calc R
H21C H 0.9779 1.4064 0.3220 0.107 Uiso 1 1 calc R
C22 C 1.117(2) 1.353(2) 0.4402(15) 0.066(7) Uani 1 1 d .
H22A H 1.1091 1.3910 0.4844 0.100 Uiso 1 1 calc R
H22B H 1.1378 1.4170 0.4081 0.100 Uiso 1 1 calc R
H22C H 1.1754 1.2881 0.4440 0.100 Uiso 1 1 calc R
C23 C 0.3333(17) 0.730(2) 0.1972(10) 0.043(5) Uani 1 1 d .
C24 C 0.3373(19) 0.610(2) 0.1745(10) 0.041(5) Uani 1 1 d U
H24 H 0.4067 0.5662 0.1776 0.050 Uiso 1 1 calc R
C25 C 0.238(2) 0.547(2) 0.1456(12) 0.047(6) Uani 1 1 d U
C26 C 0.1375(17) 0.621(2) 0.1392(10) 0.042(5) Uani 1 1 d .
C27 C 0.138(2) 0.743(3) 0.1618(12) 0.058(6) Uani 1 1 d .
H27 H 0.0702 0.7902 0.1580 0.069 Uiso 1 1 calc R
C28 C 0.236(2) 0.415(2) 0.1112(19) 0.081(11) Uani 1 1 d .
H28A H 0.2830 0.4171 0.0719 0.098 Uiso 1 1 calc R
H28B H 0.2694 0.3522 0.1435 0.098 Uiso 1 1 calc R
C29 C 0.116(2) 0.373(3) 0.0877(15) 0.063(7) Uani 1 1 d .
H29 H 0.1065 0.2854 0.0707 0.076 Uiso 1 1 calc R
C30 C 0.032(3) 0.420(3) 0.1463(17) 0.081(9) Uani 1 1 d U
H30A H -0.0417 0.3785 0.1444 0.098 Uiso 1 1 calc R
H30B H 0.0680 0.4208 0.1927 0.098 Uiso 1 1 calc R
C31 C 0.033(2) 0.550(3) 0.1098(15) 0.063(7) Uani 1 1 d .
H31 H -0.0386 0.5974 0.1093 0.075 Uiso 1 1 calc R
C32 C 0.058(3) 0.485(4) 0.0413(17) 0.089(9) Uani 1 1 d U
C33 C -0.052(3) 0.431(4) 0.003(2) 0.106(12) Uani 1 1 d U
H33A H -0.0959 0.4998 -0.0184 0.159 Uiso 1 1 calc R
H33B H -0.0977 0.3876 0.0349 0.159 Uiso 1 1 calc R
H33C H -0.0313 0.3718 -0.0320 0.159 Uiso 1 1 calc R
C34 C 0.131(3) 0.550(3) -0.0073(15) 0.095(11) Uani 1 1 d .
H34A H 0.0961 0.6301 -0.0195 0.142 Uiso 1 1 d R
H34B H 0.1376 0.4991 -0.0480 0.142 Uiso 1 1 d R
H34C H 0.2065 0.5647 0.0141 0.142 Uiso 1 1 d R
C35 C 0.364(2) 0.480(3) 0.3479(14) 0.065(6) Uani 1 1 d U
H35A H 0.3410 0.4169 0.3805 0.078 Uiso 1 1 d R
H35B H 0.3173 0.4728 0.3053 0.078 Uiso 1 1 d R
C36 C 0.612(6) 0.209(8) 0.118(3) 0.19(2) Uani 1 1 d U
H36A H 0.5597 0.1489 0.0942 0.231 Uiso 1 1 d R
H36B H 0.6359 0.2685 0.0829 0.231 Uiso 1 1 d R
C37 C 0.639(6) 0.730(8) 0.047(3) 0.19(2) Uani 1 1 d U
H37A H 0.7026 0.7669 0.0743 0.230 Uiso 1 1 d R
H37B H 0.6601 0.7212 0.0000 0.230 Uiso 1 1 d R
C38 C 0.393(6) 0.033(7) 0.480(4) 0.20(2) Uani 1 1 d U
H38A H 0.3206 -0.0046 0.4648 0.243 Uiso 1 1 d R
H38B H 0.3921 0.0546 0.5285 0.243 Uiso 1 1 d R

loop_
_atom_site_aniso_label
_atom_site_aniso_U_11
_atom_site_aniso_U_22
_atom_site_aniso_U_33
_atom_site_aniso_U_23
_atom_site_aniso_U_13
_atom_site_aniso_U_12
Re1 0.0340(4) 0.0243(4) 0.0599(5) -0.0064(4) -0.0104(3) 0.0019(4)
Re2 0.0319(4) 0.0317(5) 0.0708(6) -0.0124(4) -0.0064(4) 0.0014(4)
Cl1 0.102(7) 0.103(8) 0.147(9) -0.039(7) -0.031(6) -0.017(6)
Cl2 0.122(8) 0.093(7) 0.154(10) -0.015(7) -0.005(7) -0.013(7)
Cl3 0.122(9) 0.165(14) 0.177(12) 0.036(11) -0.006(8) -0.042(10)
Cl4 0.27(2) 0.167(17) 0.28(2) 0.057(17) 0.053(19) 0.048(17)
Cl5 0.121(9) 0.119(11) 0.286(19) 0.049(12) 0.029(11) -0.026(8)
Cl6 0.29(3) 0.30(3) 0.26(2) 0.09(2) 0.10(2) 0.18(3)
Cl7 0.252(18) 0.138(12) 0.110(9) 0.011(8) 0.052(11) 0.013(12)
Cl8 0.28(2) 0.191(18) 0.146(13) 0.048(13) 0.019(14) 0.026(18)
Cl9 0.209(16) 0.148(14) 0.196(15) 0.011(12) 0.024(13) 0.048(13)
Cl10 0.47(4) 0.25(3) 0.120(13) 0.044(14) 0.038(19) -0.07(3)
O1 0.095(8) 0.096(8) 0.099(8) 0.001(3) 0.003(3) -0.001(3)
O2 0.063(5) 0.065(5) 0.067(5) -0.002(3) 0.001(3) 0.003(3)
O3 0.098(7) 0.098(7) 0.098(7) 0.0000(10) 0.0059(11) -0.0001(10)
O4 0.073(6) 0.073(6) 0.074(6) -0.0002(10) 0.0046(11) -0.0001(10)
O5 0.027(9) 0.102(18) 0.17(2) -0.044(16) -0.039(10) 0.008(10)
O6 0.043(5) 0.047(5) 0.051(5) 0.002(3) -0.005(3) -0.005(3)
N1 0.055(12) 0.017(9) 0.069(14) 0.007(9) -0.027(9) -0.004(9)
N2 0.042(5) 0.038(5) 0.040(5) -0.003(3) 0.000(3) -0.002(3)
N3 0.032(8) 0.016(8) 0.033(9) -0.011(6) -0.002(6) 0.006(7)
N4 0.029(9) 0.035(10) 0.047(11) -0.017(8) -0.016(7) -0.005(8)
C1 0.014(3) 0.015(3) 0.015(3) -0.0001(10) 0.0007(10) -0.0001(10)
C2 0.040(6) 0.038(6) 0.036(6) -0.006(3) 0.003(3) 0.002(3)
C3 0.043(5) 0.042(5) 0.043(5) -0.0002(10) 0.0024(11) 0.0001(10)
C4 0.059(7) 0.055(7) 0.058(7) -0.001(3) 0.004(3) 0.001(3)
C5 0.032(5) 0.034(5) 0.033(5) -0.003(3) 0.000(3) -0.001(3)
C6 0.049(7) 0.052(7) 0.051(7) -0.003(3) 0.002(3) 0.000(3)
C7 0.041(5) 0.040(5) 0.043(5) 0.001(3) 0.004(3) -0.002(3)
C8 0.024(10) 0.050(14) 0.050(13) 0.010(11) -0.019(8) -0.003(10)
C9 0.039(5) 0.040(5) 0.042(5) 0.000(3) 0.003(3) -0.002(3)
C10 0.043(12) 0.016(10) 0.065(15) -0.006(10) -0.002(10) 0.009(9)
C11 0.020(9) 0.028(11) 0.088(16) 0.004(13) -0.011(9) 0.005(10)
C12 0.054(7) 0.055(7) 0.057(7) 0.000(3) 0.001(3) 0.001(3)
C13 0.012(9) 0.032(12) 0.085(17) -0.020(11) -0.007(9) 0.000(8)
C14 0.057(14) 0.037(12) 0.048(14) -0.007(11) -0.012(10) -0.004(11)
C15 0.020(9) 0.031(11) 0.058(12) 0.001(10) -0.006(8) 0.011(9)
C16 0.063(16) 0.041(15) 0.09(2) -0.013(14) -0.029(14) -0.016(13)
C17 0.080(17) 0.057(18) 0.049(14) -0.006(13) -0.018(12) -0.021(14)
C18 0.038(14) 0.052(16) 0.11(2) -0.015(17) 0.007(14) -0.002(12)
C19 0.084(10) 0.083(10) 0.084(10) -0.002(3) 0.004(3) 0.000(3)
C20 0.056(15) 0.034(13) 0.10(2) -0.008(13) -0.014(13) -0.003(12)
C21 0.051(15) 0.057(17) 0.10(2) 0.017(16) -0.024(14) -0.021(13)
C22 0.070(17) 0.039(14) 0.087(19) 0.000(13) -0.018(13) -0.031(13)
C23 0.048(12) 0.023(10) 0.056(12) 0.003(11) -0.021(9) -0.007(11)
C24 0.041(5) 0.041(5) 0.042(5) -0.0001(10) 0.0023(11) 0.0000(10)
C25 0.046(6) 0.046(6) 0.049(6) -0.001(3) 0.001(3) -0.002(3)
C26 0.034(11) 0.060(15) 0.029(11) -0.019(10) -0.010(8) -0.013(10)
C27 0.060(14) 0.033(12) 0.077(16) 0.008(15) -0.020(11) 0.005(14)
C28 0.037(14) 0.031(13) 0.17(3) -0.022(17) -0.033(16) 0.016(11)
C29 0.044(14) 0.045(15) 0.10(2) -0.011(14) -0.020(13) 0.008(12)
C30 0.081(9) 0.081(9) 0.081(9) 0.0001(10) 0.0053(12) -0.0002(10)
C31 0.051(14) 0.049(15) 0.08(2) 0.005(14) -0.021(13) -0.019(12)
C32 0.089(9) 0.089(9) 0.089(9) 0.0000(10) 0.0053(12) -0.0001(10)
C33 0.106(12) 0.106(12) 0.106(12) -0.0001(10) 0.0066(13) 0.0000(10)
C34 0.13(3) 0.10(3) 0.056(18) -0.033(17) -0.006(18) 0.00(2)
C35 0.065(6) 0.065(6) 0.065(6) 0.0000(10) 0.0042(11) 0.0001(10)
C36 0.19(2) 0.19(2) 0.19(2) 0.0000(10) 0.0124(17) 0.0001(10)
C37 0.19(2) 0.19(2) 0.19(2) 0.0000(10) 0.0124(17) 0.0000(10)
C38 0.20(2) 0.20(2) 0.20(2) 0.0001(10) 0.0131(18) 0.0000(10)

loop_
_atom_type_symbol
_atom_type_description
_atom_type_scat_dispersion_real
_atom_type_scat_dispersion_imag
_atom_type_scat_source
C C 0.0033 0.0016 'International Tables Vol C Tables 4.2.6.8 and 6.1.1.4'
H H 0.0000 0.0000 'International Tables Vol C Tables 4.2.6.8 and 6.1.1.4'
N N 0.0061 0.0033 'International Tables Vol C Tables 4.2.6.8 and 6.1.1.4'
O O 0.0106 0.0060 'International Tables Vol C Tables 4.2.6.8 and 6.1.1.4'
Cl Cl 0.1484 0.1585 'International Tables Vol C Tables 4.2.6.8 and 6.1.1.4'
Re Re -1.0185 7.2310 'International Tables Vol C Tables 4.2.6.8 and 6.1.1.4'

loop_
_geom_angle_atom_site_label_1
_geom_angle_atom_site_label_2
_geom_angle_atom_site_label_3
_geom_angle
C3 Re1 C2 85.8(10)
C3 Re1 N2 99.7(9)
C2 Re1 N2 174.0(9)
C3 Re1 N1 174.5(9)
C2 Re1 N1 99.7(8)
N2 Re1 N1 74.9(7)
C3 Re1 C1 95.3(8)
C2 Re1 C1 93.2(7)
N2 Re1 C1 83.8(6)
N1 Re1 C1 84.4(7)
C3 Re1 Cl1 93.3(7)
C2 Re1 Cl1 93.3(7)
N2 Re1 Cl1 88.9(5)
N1 Re1 Cl1 86.5(6)
C1 Re1 Cl1 169.5(5)
C5 Re2 C4 85.5(10)
C5 Re2 C6 91.1(10)
C4 Re2 C6 92.0(11)
C5 Re2 N4 100.0(8)
C4 Re2 N4 172.3(9)
C6 Re2 N4 93.2(9)
C5 Re2 N3 174.5(8)
C4 Re2 N3 99.9(9)
C6 Re2 N3 89.7(9)
N4 Re2 N3 74.5(6)
C5 Re2 Cl2 93.5(7)
C4 Re2 Cl2 89.2(8)
C6 Re2 Cl2 175.4(8)
N4 Re2 Cl2 85.1(5)
N3 Re2 Cl2 85.7(5)
C15 N1 C11 117(2)
C15 N1 Re1 124.3(15)
C11 N1 Re1 118.2(15)
C7 N2 C10 118(2)
C7 N2 Re1 124.7(16)
C10 N2 Re1 116.9(15)
C9 N3 C8 116.8(17)
C9 N3 Re2 126.1(14)
C8 N3 Re2 117.1(12)
C23 N4 C27 117(2)
C23 N4 Re2 119.2(13)
C27 N4 Re2 123.6(16)
O1 C1 Re1 146(3)
O2 C2 Re1 178(2)
O3 C3 Re1 176(2)
O4 C4 Re2 171(2)
O5 C5 Re2 175(2)
O6 C6 Re2 166(4)
N2 C7 C8 120(2)
N2 C7 H7 119.8
C8 C7 H7 119.8
N3 C8 C7 122(2)
N3 C8 C23 115.8(18)
C7 C8 C23 123(2)
N3 C9 C10 123(2)
N3 C9 H9 118.6
C10 C9 H9 118.6
N2 C10 C9 120(2)
N2 C10 C11 118.3(19)
C9 C10 C11 122(2)
C12 C11 N1 123(2)
C12 C11 C10 125.1(19)
N1 C11 C10 112(2)
C13 C12 C11 119(2)
C13 C12 H12 120.7
C11 C12 H12 120.7
C14 C13 C12 119(2)
C14 C13 C19 119(2)
C12 C13 C19 122(2)
C13 C14 C15 121(2)
C13 C14 C16 115(2)
C15 C14 C16 124(2)
N1 C15 C14 121.8(19)
N1 C15 H15 119.1
C14 C15 H15 119.1
C20 C16 C14 115(3)
C20 C16 C17 84(2)
C14 C16 C17 107(2)
C20 C16 H16 115.3
C14 C16 H16 115.3
C17 C16 H16 115.3
C18 C17 C16 80.4(18)
C18 C17 H17A 115.2
C16 C17 H17A 115.2
C18 C17 H17B 115.2
C16 C17 H17B 115.2
H17A C17 H17B 112.2
C20 C18 C19 115(3)
C20 C18 C17 87(2)
C19 C18 C17 110(2)
C20 C18 H18 113.9
C19 C18 H18 113.9
C17 C18 H18 113.9
C13 C19 C18 109(3)
C13 C19 H19A 109.9
C18 C19 H19A 109.9
C13 C19 H19B 109.9
C18 C19 H19B 109.9
H19A C19 H19B 108.3
C18 C20 C22 115(3)
C18 C20 C16 90(2)
C22 C20 C16 117(3)
C18 C20 C21 116(2)
C22 C20 C21 107(2)
C16 C20 C21 111(2)
C20 C21 H21A 109.5
C20 C21 H21B 109.5
H21A C21 H21B 109.5
C20 C21 H21C 109.5
H21A C21 H21C 109.5
H21B C21 H21C 109.5
C20 C22 H22A 109.5
C20 C22 H22B 109.5
H22A C22 H22B 109.5
C20 C22 H22C 109.5
H22A C22 H22C 109.5
H22B C22 H22C 109.5
C24 C23 N4 123(2)
C24 C23 C8 124(2)
N4 C23 C8 113(2)
C23 C24 C25 121(2)
C23 C24 H24 119.3
C25 C24 H24 119.3
C26 C25 C24 116(2)
C26 C25 C28 118(2)
C24 C25 C28 125(2)
C27 C26 C25 120(2)
C27 C26 C31 125(2)
C25 C26 C31 114(2)
C26 C27 N4 122(2)
C26 C27 H27 119.1
N4 C27 H27 119.1
C29 C28 C25 112(2)
C29 C28 H28A 109.2
C25 C28 H28A 109.2
C29 C28 H28B 109.2
C25 C28 H28B 109.2
H28A C28 H28B 107.9
C28 C29 C32 108(2)
C28 C29 C30 107(3)
C32 C29 C30 85(2)
C28 C29 H29 117.2
C32 C29 H29 117.2
C30 C29 H29 117.2
C31 C30 C29 85(2)
C31 C30 H30A 114.4
C29 C30 H30A 114.4
C31 C30 H30B 114.4
C29 C30 H30B 114.4
H30A C30 H30B 111.6
C26 C31 C32 111(2)
C26 C31 C30 107(2)
C32 C31 C30 91(3)
C26 C31 H31 115.1
C32 C31 H31 115.1
C30 C31 H31 115.1
C34 C32 C31 120(3)
C34 C32 C33 111(3)
C31 C32 C33 112(2)
C34 C32 C29 117(3)
C31 C32 C29 86(2)
C33 C32 C29 108(3)
C32 C33 H33A 109.5
C32 C33 H33B 109.5
H33A C33 H33B 109.5
C32 C33 H33C 109.5
H33A C33 H33C 109.5
H33B C33 H33C 109.5
C32 C34 H34A 107.3
C32 C34 H34B 110.8
H34A C34 H34B 109.5
C32 C34 H34C 110.3
H34A C34 H34C 109.5
H34B C34 H34C 109.5
Cl3 C35 Cl4 101.1(18)
Cl3 C35 H35A 111.1
Cl4 C35 H35A 112.0
Cl3 C35 H35B 111.7
Cl4 C35 H35B 111.2
H35A C35 H35B 109.6
Cl6 C36 Cl5 103(4)
Cl6 C36 H36A 108.2
Cl5 C36 H36A 107.1
Cl6 C36 H36B 116.6
Cl5 C36 H36B 114.9
H36A C36 H36B 106.9
Cl8 C37 Cl7 112(3)
Cl8 C37 H37A 108.4
Cl7 C37 H37A 106.8
Cl8 C37 H37B 110.7
Cl7 C37 H37B 110.2
H37A C37 H37B 108.6
Cl9 C38 Cl10 102(3)
Cl9 C38 H38A 109.8
Cl10 C38 H38A 108.5
Cl9 C38 H38B 114.2
Cl10 C38 H38B 112.8
H38A C38 H38B 108.8

loop_
_geom_bond_atom_site_label_1
_geom_bond_atom_site_label_2
_geom_bond_distance
Re1 C3 1.91(2)
Re1 C2 1.93(2)
Re1 N2 2.145(18)
Re1 N1 2.168(19)
Re1 C1 2.236(17)
Re1 Cl1 2.402(13)
Re2 C5 1.83(2)
Re2 C4 1.87(3)
Re2 C6 1.93(3)
Re2 N4 2.147(17)
Re2 N3 2.150(15)
Re2 Cl2 2.420(12)
Cl3 C35 1.65(3)
Cl4 C35 1.99(4)
Cl5 C36 1.83(6)
Cl6 C36 1.61(7)
Cl7 C37 1.72(7)
Cl8 C37 1.71(7)
Cl9 C38 1.73(7)
Cl10 C38 1.85(7)
O1 C1 0.72(2)
O2 C2 1.11(3)
O3 C3 1.13(4)
O4 C4 1.22(4)
O5 C5 1.26(3)
O6 C6 0.66(3)
N1 C15 1.33(3)
N1 C11 1.39(3)
N2 C7 1.35(3)
N2 C10 1.35(3)
N3 C9 1.33(3)
N3 C8 1.36(3)
N4 C23 1.35(3)
N4 C27 1.41(3)
C7 C8 1.40(3)
C7 H7 0.9300
C8 C23 1.48(3)
C9 C10 1.40(3)
C9 H9 0.9300
C10 C11 1.46(3)
C11 C12 1.37(4)
C12 C13 1.37(3)
C12 H12 0.9300
C13 C14 1.37(3)
C13 C19 1.52(4)
C14 C15 1.38(3)
C14 C16 1.48(3)
C15 H15 0.9300
C16 C20 1.47(4)
C16 C17 1.60(4)
C16 H16 0.9800
C17 C18 1.57(4)
C17 H17A 0.9700
C17 H17B 0.9700
C18 C20 1.41(4)
C18 C19 1.52(5)
C18 H18 0.9800
C19 H19A 0.9700
C19 H19B 0.9700
C20 C22 1.46(4)
C20 C21 1.66(4)
C21 H21A 0.9600
C21 H21B 0.9600
C21 H21C 0.9600
C22 H22A 0.9600
C22 H22B 0.9600
C22 H22C 0.9600
C23 C24 1.33(3)
C24 C25 1.42(3)
C24 H24 0.9300
C25 C26 1.40(3)
C25 C28 1.54(3)
C26 C27 1.35(4)
C26 C31 1.51(3)
C27 H27 0.9300
C28 C29 1.51(3)
C28 H28A 0.9700
C28 H28B 0.9700
C29 C32 1.61(5)
C29 C30 1.63(4)
C29 H29 0.9800
C30 C31 1.53(4)
C30 H30A 0.9700
C30 H30B 0.9700
C31 C32 1.54(4)
C31 H31 0.9800
C32 C34 1.48(4)
C32 C33 1.56(5)
C33 H33A 0.9600
C33 H33B 0.9600
C33 H33C 0.9600
C34 H34A 0.9600
C34 H34B 0.9600
C34 H34C 0.9600
C35 H35A 0.9700
C35 H35B 0.9700
C36 H36A 0.9700
C36 H36B 0.9700
C37 H37A 0.9700
C37 H37B 0.9700
C38 H38A 0.9700
C38 H38B 0.9700
